data_7209973
loop_
_publ_author_name
'Tzeng, Biing-Chiau'
'Chao, An'
'Selvam, TamilSelvi'
'Chang, Tsung-Yi'

_publ_section_title
;
 Polyrotaxane frameworks containing
 N,N&#x2032;,N&#x2032;&#x2032;-(4,4&#x2032;,4&#x2032;&#x2032;-nitrilotris(4,1-phenylene))triisonicotinamide:
 structural and luminescent properties
;
_journal_issue 26
_journal_name_full CrystEngComm
_journal_page_first 5337
_journal_paper_doi 10.1039/c3ce40558c
_journal_volume 15
_journal_year 2013
_chemical_formula_moiety 'C72 H54 Cl2 N14 O14 Zn, 4(C2 H6 O)'
_chemical_formula_sum 'C80 H78 Cl2 N14 O18 Zn'
_chemical_formula_weight 1659.83
_chemical_name_systematic
;
?
;
_space_group_IT_number 64
_symmetry_cell_setting orthorhombic
_symmetry_space_group_name_Hall '-C 2ac 2'
_symmetry_space_group_name_H-M 'C m c a'
_atom_sites_solution_hydrogens geom
_atom_sites_solution_primary direct
_atom_sites_solution_secondary difmap
_audit_creation_method SHELXL-97
_cell_angle_alpha 90.00
_cell_angle_beta 90.00
_cell_angle_gamma 90.00
_cell_formula_units_Z 4
_cell_length_a 49.170(4)
_cell_length_b 9.0156(7)
_cell_length_c 18.0678(15)
_cell_measurement_temperature 150(2)
_cell_volume 8009.4(11)
_computing_cell_refinement 'BRUKER SMART'
_computing_data_collection 'BRUKER SMART'
_computing_data_reduction 'BRUKER SAINT'
_computing_molecular_graphics Ortep-3
_computing_publication_material 'Wingx publication routines (Farrugia, 1999)'
_computing_structure_refinement 'SHELXL-97 (Sheldrick, 1997)'
_computing_structure_solution 'SHELXS-97 (Sheldrick, 1990)'
_diffrn_ambient_temperature 150(2)
_diffrn_measured_fraction_theta_full 0.999
_diffrn_measured_fraction_theta_max 0.999
_diffrn_measurement_device_type 'Bruker Smart Apex'
_diffrn_measurement_method 'phi-omega scan'
_diffrn_radiation_monochromator graphite
_diffrn_radiation_source 'fine-focus sealed tube'
_diffrn_radiation_type MoK\a
_diffrn_radiation_wavelength 0.71073
_diffrn_reflns_av_R_equivalents 0.0620
_diffrn_reflns_av_sigmaI/netI 0.0294
_diffrn_reflns_limit_h_max 57
_diffrn_reflns_limit_h_min -57
_diffrn_reflns_limit_k_max 10
_diffrn_reflns_limit_k_min -10
_diffrn_reflns_limit_l_max 21
_diffrn_reflns_limit_l_min -21
_diffrn_reflns_number 36405
_diffrn_reflns_theta_full 24.71
_diffrn_reflns_theta_max 24.71
_diffrn_reflns_theta_min 1.40
_diffrn_standards_decay_% 0
_exptl_absorpt_coefficient_mu 0.452
_exptl_absorpt_correction_T_max 0.9822
_exptl_absorpt_correction_T_min 0.9562
_exptl_absorpt_correction_type empirical
_exptl_absorpt_process_details SADABS
_exptl_crystal_colour yellow
_exptl_crystal_density_diffrn 1.376
_exptl_crystal_density_method 'not measured'
_exptl_crystal_description plate
_exptl_crystal_F_000 3456
_exptl_crystal_size_max 0.10
_exptl_crystal_size_mid 0.10
_exptl_crystal_size_min 0.04
_refine_diff_density_max 0.449
_refine_diff_density_min -0.715
_refine_diff_density_rms 0.138
_refine_ls_extinction_method none
_refine_ls_goodness_of_fit_ref 1.235
_refine_ls_hydrogen_treatment mixed
_refine_ls_matrix_type full
_refine_ls_number_parameters 376
_refine_ls_number_reflns 3466
_refine_ls_number_restraints 11
_refine_ls_restrained_S_all 1.242
_refine_ls_R_factor_all 0.1246
_refine_ls_R_factor_gt 0.1100
_refine_ls_shift/su_max 0.185
_refine_ls_shift/su_mean 0.001
_refine_ls_structure_factor_coef Fsqd
_refine_ls_weighting_details 'calc w=1/[\s^2^(Fo^2^)+(0.1168P)^2^+95.4897P] where P=(Fo^2^+2Fc^2^)/3'
_refine_ls_weighting_scheme calc
_refine_ls_wR_factor_gt 0.3009
_refine_ls_wR_factor_ref 0.3135
_reflns_number_gt 2917
_reflns_number_total 3466
_reflns_threshold_expression >2sigma(I)
_cod_data_source_file c3ce40558c.txt
_cod_data_source_block ca16
_cod_depositor_comments
;
The following automatic conversions were performed:

'_symmetry_cell_setting' value 'Orthorhombic' changed to
'orthorhombic' according to
/home/saulius/struct/CIF-dictionaries/cif_core.dic dictionary named
'cif_core.dic' version 2.4.2 from
2011-04-26.

'_exptl_absorpt_correction_type' value 'Empirical'
changed to 'empirical' according to
/home/saulius/struct/CIF-dictionaries/cif_core.dic dictionary named
'cif_core.dic' version 2.4.2 from 2011-04-26.

Automatic conversion script
Id: cif_fix_values 1891 2012-01-12 08:04:46Z andrius 
;
_cod_original_sg_symbol_Hall '-C 2bc 2'
_cod_database_code 7209973

loop_
_symmetry_equiv_pos_as_xyz
'x, y, z'
'-x, -y+1/2, z+1/2'
'x, -y, -z'
'-x, y+1/2, -z+1/2'
'x+1/2, y+1/2, z'
'-x+1/2, -y+1, z+1/2'
'x+1/2, -y+1/2, -z'
'-x+1/2, y+1, -z+1/2'
'-x, -y, -z'
'x, y-1/2, -z-1/2'
'-x, y, z'
'x, -y-1/2, z-1/2'
'-x+1/2, -y+1/2, -z'
'x+1/2, y, -z-1/2'
'-x+1/2, y+1/2, z'
'x+1/2, -y, z-1/2'

loop_
_atom_site_label
_atom_site_type_symbol
_atom_site_fract_x
_atom_site_fract_y
_atom_site_fract_z
_atom_site_U_iso_or_equiv
_atom_site_adp_type
_atom_site_occupancy
_atom_site_symmetry_multiplicity
_atom_site_calc_flag
_atom_site_refinement_flags
_atom_site_disorder_assembly
_atom_site_disorder_group
Zn1 Zn 0.5000 0.0000 0.0000 0.04340(2) Uani 1 4 d S . .
Cl1 Cl 0.508799(5) 0.29638(3) -0.129892(14) 0.09582(10) Uani 0.50 1 d P . .
O1 O 0.410652(5) 0.48127(2) 0.190288(13) 0.05427(7) Uani 1 1 d . . .
O2 O 0.220166(9) 0.53411(6) 0.60164(2) 0.05426(16) Uani 0.50 1 d PD . .
O3 O 0.5000 0.18609(5) -0.08069(2) 0.06708(13) Uani 1 2 d S . .
O4 O 0.536430(14) 0.29696(9) -0.12857(5) 0.1376(3) Uani 0.50 1 d P . .
O5 O 0.51462(3) 0.18240(15) -0.20279(7) 0.1163(6) Uani 0.25 1 d P . .
O5' O 0.5000 0.43660(10) -0.07029(7) 0.1418(6) Uani 0.50 2 d SP . .
O6 O 0.5000 0.38219(10) -0.17514(5) 0.2202(4) Uani 1 2 d S . .
O7 O 0.220284(11) 0.61399(6) 0.66629(3) 0.05840(17) Uani 0.4884(3) 1 d P A 1
H7 H 0.2287 0.5759 0.7020 0.088 Uiso 0.4884(3) 1 calc PR A 1
C21 C 0.215801(17) 0.76715(10) 0.68061(4) 0.0615(3) Uani 0.4884(3) 1 d P A 1
H21A H 0.2060 0.8118 0.6383 0.074 Uiso 0.4884(3) 1 calc PR A 1
H21B H 0.2335 0.8182 0.6853 0.074 Uiso 0.4884(3) 1 calc PR A 1
C22 C 0.19851(3) 0.7920(2) 0.75497(6) 0.1825(6) Uani 0.4884(3) 1 d P A 1
H22A H 0.2070 0.7374 0.7958 0.274 Uiso 0.4884(3) 1 calc PR A 1
H22B H 0.1799 0.7557 0.7476 0.274 Uiso 0.4884(3) 1 calc PR A 1
H22C H 0.1980 0.8979 0.7670 0.274 Uiso 0.4884(3) 1 calc PR A 1
O7' O 0.237596(13) 0.97444(7) 0.71018(3) 0.0805(2) Uani 0.5116(3) 1 d P A 2
H7' H 0.2494 0.9983 0.6787 0.121 Uiso 0.5116(3) 1 calc PR A 2
C21' C 0.22506(2) 0.84367(11) 0.68857(4) 0.0813(3) Uani 0.5116(3) 1 d P A 2
H21C H 0.2390 0.7653 0.6835 0.098 Uiso 0.5116(3) 1 calc PR A 2
H21D H 0.2166 0.8585 0.6394 0.098 Uiso 0.5116(3) 1 calc PR A 2
C22' C 0.203262(17) 0.79106(7) 0.74285(4) 0.0566(2) Uani 0.5116(3) 1 d P A 2
H22D H 0.2120 0.7509 0.7873 0.085 Uiso 0.5116(3) 1 calc PR A 2
H22E H 0.1922 0.7137 0.7195 0.085 Uiso 0.5116(3) 1 calc PR A 2
H22F H 0.1916 0.8748 0.7566 0.085 Uiso 0.5116(3) 1 calc PR A 2
N1 N 0.344361(7) 0.5000 0.5000 0.03801(11) Uani 1 2 d S . .
N2 N 0.405218(5) 0.27828(2) 0.261039(13) 0.03547(7) Uani 1 1 d . . .
H2A H 0.40683(6) 0.1808(3) 0.26590(16) 0.0335(8) Uiso 1 1 d . . .
N3 N 0.469791(5) 0.11290(3) 0.063245(14) 0.04365(8) Uani 1 1 d . . .
N4 N 0.230081(9) 0.5000 0.5000 0.06829(15) Uani 1 2 d SDU . .
H4A H 0.22334(3) 0.48459(18) 0.45398(5) 2.00(14) Uiso 0.50 1 d PD . .
N5 N 0.126240(8) 0.5000 0.5000 0.05636(14) Uani 1 2 d S . .
C1 C 0.359430(5) 0.44594(3) 0.437572(15) 0.02905(7) Uani 1 1 d . . .
C2 C 0.380411(6) 0.34837(3) 0.450186(16) 0.03541(8) Uani 1 1 d . . .
H2 H 0.3844 0.3170 0.4992 0.042 Uiso 1 1 calc R . .
C3 C 0.395673(7) 0.29591(4) 0.391230(17) 0.04072(9) Uani 1 1 d . . .
H3 H 0.4104 0.2299 0.3998 0.049 Uiso 1 1 calc R . .
C4 C 0.389411(6) 0.34008(3) 0.319361(15) 0.03207(8) Uani 1 1 d . . .
C5 C 0.368223(6) 0.43660(4) 0.307337(16) 0.04151(9) Uani 1 1 d . . .
H5 H 0.3638 0.4672 0.2585 0.050 Uiso 1 1 calc R . .
C6 C 0.353572(7) 0.48803(4) 0.365722(17) 0.04305(9) Uani 1 1 d . . .
H6 H 0.3389 0.5546 0.3570 0.052 Uiso 1 1 calc R . .
C7 C 0.415632(6) 0.35351(3) 0.203773(15) 0.03488(8) Uani 1 1 d . B .
C8 C 0.452023(12) 0.20270(8) 0.03666(3) 0.04634(19) Uani 0.4988(3) 1 d P B 1
H8 H 0.4513 0.2163 -0.0154 0.056 Uiso 0.4988(3) 1 calc PR B 1
C9 C 0.433626(12) 0.28136(8) 0.08073(3) 0.04289(19) Uani 0.4988(3) 1 d P B 1
H9 H 0.4208 0.3465 0.0584 0.051 Uiso 0.4988(3) 1 calc PR B 1
C11 C 0.452095(14) 0.16161(8) 0.18570(4) 0.0481(2) Uani 0.4988(3) 1 d P B 1
H11 H 0.4519 0.1423 0.2374 0.058 Uiso 0.4988(3) 1 calc PR B 1
C12 C 0.469963(14) 0.09006(9) 0.13965(4) 0.0526(2) Uani 0.4988(3) 1 d P B 1
H12 H 0.4828 0.0231 0.1603 0.063 Uiso 0.4988(3) 1 calc PR B 1
C8' C 0.473014(14) 0.26494(7) 0.07411(4) 0.0626(2) Uani 0.5012(3) 1 d P B 2
H8' H 0.4876 0.3158 0.0509 0.075 Uiso 0.5012(3) 1 calc PR B 2
C9' C 0.454777(14) 0.34297(7) 0.11913(4) 0.0517(2) Uani 0.5012(3) 1 d P B 2
H9' H 0.4566 0.4470 0.1259 0.062 Uiso 0.5012(3) 1 calc PR B 2
C11' C 0.430906(13) 0.12178(7) 0.13738(3) 0.04092(18) Uani 0.5012(3) 1 d P B 2
H11' H 0.4160 0.0685 0.1576 0.049 Uiso 0.5012(3) 1 calc PR B 2
C12' C 0.449259(12) 0.04952(6) 0.09107(3) 0.03408(16) Uani 0.5012(3) 1 d P B 2
H12' H 0.4462 -0.0521 0.0799 0.041 Uiso 0.5012(3) 1 calc PR B 2
C10 C 0.434039(6) 0.26493(3) 0.153688(16) 0.03348(8) Uani 1 1 d . . .
C13 C 0.315621(8) 0.5000 0.5000 0.03128(11) Uani 1 2 d S . .
C14 C 0.301386(6) 0.60704(3) 0.539363(15) 0.03277(8) Uani 1 1 d . . .
H14 H 0.3110 0.6810 0.5662 0.039 Uiso 1 1 calc R . .
C15 C 0.273036(6) 0.60636(4) 0.539633(18) 0.03835(9) Uani 1 1 d . . .
H15 H 0.2634 0.6792 0.5671 0.046 Uiso 1 1 calc R . .
C16 C 0.258794(8) 0.5000 0.5000 0.04358(13) Uani 1 2 d SD . .
C17 C 0.212986(13) 0.51403(7) 0.54112(3) 0.03682(17) Uani 0.50 1 d PD . .
C18 C 0.181443(11) 0.51053(7) 0.52656(4) 0.0491(2) Uani 0.50 1 d PD . .
C19 C 0.167780(9) 0.52265(5) 0.56373(3) 0.09827(17) Uani 1 1 d . . .
H19 H 0.1749 0.5374 0.6120 0.118 Uiso 1 1 calc R . .
C20 C 0.140572(9) 0.52301(5) 0.56132(2) 0.06389(13) Uani 1 1 d . . .
H20 H 0.1309 0.5407 0.6060 0.077 Uiso 1 1 calc R . .

loop_
_atom_site_aniso_label
_atom_site_aniso_U_11
_atom_site_aniso_U_22
_atom_site_aniso_U_33
_atom_site_aniso_U_23
_atom_site_aniso_U_13
_atom_site_aniso_U_12
Zn1 0.02506(3) 0.06207(4) 0.04307(3) -0.03715(3) 0.000 0.000
Cl1 0.1000(2) 0.07246(12) 0.11505(16) 0.03235(12) -0.02500(12) 0.00793(11)
O1 0.08464(16) 0.03059(11) 0.04757(12) 0.00447(10) 0.02224(12) 0.02317(11)
O2 0.0339(2) 0.0965(4) 0.0324(2) -0.0047(2) -0.00593(19) -0.0078(2)
O3 0.0780(2) 0.0667(2) 0.0565(2) -0.01740(19) 0.000 0.000
O4 0.0583(3) 0.1321(6) 0.2226(8) 0.0932(5) 0.0408(4) 0.0200(4)
O5 0.1808(14) 0.0909(8) 0.0773(7) -0.0408(6) 0.0337(8) -0.0660(7)
O5' 0.2628(16) 0.0301(4) 0.1326(9) -0.0079(6) 0.000 0.000
O6 0.2513(10) 0.1850(6) 0.2243(7) 0.1298(5) 0.000 0.000
O7 0.0633(3) 0.0785(3) 0.0334(2) -0.0164(2) -0.0031(2) 0.0124(3)
C21 0.0636(4) 0.0708(5) 0.0500(4) -0.0124(4) -0.0080(4) -0.0046(4)
C22 0.2065(9) 0.2466(14) 0.0943(6) 0.0170(8) 0.0923(5) 0.1359(8)
O7' 0.0837(4) 0.1011(4) 0.0568(3) -0.0075(3) 0.0150(3) -0.0092(4)
C21' 0.1186(7) 0.0824(6) 0.0429(4) -0.0116(4) -0.0003(5) 0.0082(6)
C22' 0.1031(5) 0.0349(3) 0.0317(3) 0.0026(3) -0.0014(4) -0.0159(4)
N1 0.02893(16) 0.0619(2) 0.02323(15) -0.00364(17) 0.000 0.000
N2 0.05075(13) 0.02163(11) 0.03402(12) -0.00236(10) 0.00813(11) 0.01205(11)
N3 0.03111(12) 0.05805(15) 0.04180(13) -0.02511(12) -0.00042(11) 0.00456(12)
N4 0.03596(19) 0.0548(2) 0.1141(3) 0.0187(2) 0.000 0.000
N5 0.03027(18) 0.0712(3) 0.0676(3) 0.0181(2) 0.000 0.000
C1 0.02512(12) 0.03492(14) 0.02711(13) -0.00704(12) 0.00340(11) 0.00205(12)
C2 0.03959(15) 0.03654(15) 0.03011(14) -0.00083(13) -0.00483(13) 0.00727(13)
C3 0.04276(16) 0.03935(16) 0.04006(16) -0.00221(14) -0.00309(14) 0.01712(14)
C4 0.03181(14) 0.03522(14) 0.02918(13) -0.00350(12) 0.00481(12) 0.00983(12)
C5 0.04564(16) 0.05802(18) 0.02088(13) 0.00308(14) -0.00317(13) 0.01964(15)
C6 0.04281(16) 0.04939(17) 0.03694(15) 0.00097(15) 0.00091(14) 0.02068(15)
C7 0.04241(15) 0.03443(14) 0.02780(13) -0.01212(12) -0.00005(12) 0.00765(13)
C8 0.0324(3) 0.0745(4) 0.0322(3) -0.0265(3) -0.0050(3) 0.0024(3)
C9 0.0321(3) 0.0598(4) 0.0368(3) -0.0087(3) -0.0037(3) 0.0022(3)
C11 0.0571(4) 0.0565(4) 0.0308(3) -0.0126(3) 0.0033(3) 0.0083(3)
C12 0.0445(3) 0.0755(4) 0.0379(3) -0.0274(3) -0.0090(3) 0.0273(3)
C8' 0.0654(3) 0.0370(3) 0.0855(4) -0.0363(3) 0.0571(3) -0.0242(3)
C9' 0.0611(4) 0.0314(3) 0.0625(4) -0.0176(3) 0.0298(3) -0.0059(3)
C11' 0.0393(3) 0.0387(3) 0.0447(3) -0.0123(3) 0.0140(3) -0.0065(3)
C12' 0.0436(3) 0.0232(2) 0.0354(3) -0.0178(2) 0.0072(3) -0.0039(2)
C10 0.03285(14) 0.03350(14) 0.03408(14) -0.00417(13) 0.00238(12) 0.00630(13)
C13 0.02748(18) 0.0433(2) 0.02310(17) -0.00654(17) 0.000 0.000
C14 0.03646(14) 0.03073(14) 0.03113(14) -0.00442(13) 0.00037(12) -0.00502(13)
C15 0.03506(14) 0.03486(15) 0.04512(16) 0.00084(14) 0.00804(13) 0.00619(13)
C16 0.0310(2) 0.0347(2) 0.0650(3) 0.0138(2) 0.000 0.000
C17 0.0431(3) 0.0402(3) 0.0271(3) 0.0025(3) -0.0032(3) 0.0003(3)
C18 0.0321(3) 0.0278(2) 0.0873(5) 0.0286(4) -0.0234(3) -0.0172(3)
C19 0.0792(2) 0.0671(3) 0.1485(4) 0.0249(3) -0.0681(2) -0.0135(2)
C20 0.0762(2) 0.0636(2) 0.0519(2) 0.01309(19) -0.0136(2) 0.0017(2)

loop_
_atom_type_symbol
_atom_type_description
_atom_type_scat_dispersion_real
_atom_type_scat_dispersion_imag
_atom_type_scat_source
C C 0.0033 0.0016 'International Tables Vol C Tables 4.2.6.8 and 6.1.1.4'
H H 0.0000 0.0000 'International Tables Vol C Tables 4.2.6.8 and 6.1.1.4'
Cl Cl 0.1484 0.1585 'International Tables Vol C Tables 4.2.6.8 and 6.1.1.4'
N N 0.0061 0.0033 'International Tables Vol C Tables 4.2.6.8 and 6.1.1.4'
O O 0.0106 0.0060 'International Tables Vol C Tables 4.2.6.8 and 6.1.1.4'
Zn Zn 0.2839 1.4301 'International Tables Vol C Tables 4.2.6.8 and 6.1.1.4'

loop_
_geom_angle_atom_site_label_1
_geom_angle_atom_site_label_2
_geom_angle_atom_site_label_3
_geom_angle
_geom_angle_site_symmetry_1
_geom_angle_site_symmetry_3
N3 Zn1 N3 180.00(2) 3 11_655
N3 Zn1 N3 91.707(15) 3 .
N3 Zn1 N3 88.294(15) 11_655 .
N3 Zn1 N3 88.293(15) 3 9_655
N3 Zn1 N3 91.706(15) 11_655 9_655
N3 Zn1 N3 180.000(15) . 9_655
N3 Zn1 O3 89.495(11) 3 9_655
N3 Zn1 O3 90.505(11) 11_655 9_655
N3 Zn1 O3 90.505(11) . 9_655
N3 Zn1 O3 89.495(11) 9_655 9_655
N3 Zn1 O3 90.505(11) 3 .
N3 Zn1 O3 89.495(11) 11_655 .
N3 Zn1 O3 89.495(11) . .
N3 Zn1 O3 90.505(11) 9_655 .
O3 Zn1 O3 180.00(2) 9_655 .
Cl1 Cl1 O6 68.974(19) 11_655 .
Cl1 Cl1 O4 178.97(4) 11_655 .
O6 Cl1 O4 111.60(5) . .
Cl1 Cl1 O3 72.028(11) 11_655 .
O6 Cl1 O3 140.72(3) . .
O4 Cl1 O3 107.46(4) . .
Cl1 Cl1 O5 99.72(5) 11_655 .
O6 Cl1 O5 85.56(6) . .
O4 Cl1 O5 81.20(7) . .
O3 Cl1 O5 96.59(5) . .
Cl1 Cl1 O5' 75.397(12) 11_655 .
O6 Cl1 O5' 82.09(6) . .
O4 Cl1 O5' 103.78(4) . .
O3 Cl1 O5' 92.68(4) . .
O5 Cl1 O5' 167.65(6) . .
Cl1 Cl1 O5 55.42(4) 11_655 11_655
O6 Cl1 O5 71.41(5) . 11_655
O4 Cl1 O5 125.51(6) . 11_655
O3 Cl1 O5 82.95(4) . 11_655
O5 Cl1 O5 44.30(9) . 11_655
O5' Cl1 O5 129.59(5) . 11_655
Cl1 O3 Cl1 35.94(2) 11_655 .
Cl1 O3 Zn1 162.010(11) 11_655 .
Cl1 O3 Zn1 162.010(11) . .
O5 O5 Cl1 80.28(5) 11_655 .
O5 O5 Cl1 55.42(4) 11_655 11_655
Cl1 O5 Cl1 24.86(2) . 11_655
Cl1 O5' Cl1 29.21(2) 11_655 .
Cl1 O6 Cl1 42.05(4) 11_655 .
C21 O7 H7 109.5 . .
O7 C21 C22 111.69(9) . .
O7 C21 H21A 109.3 . .
C22 C21 H21A 109.3 . .
O7 C21 H21B 109.3 . .
C22 C21 H21B 109.3 . .
H21A C21 H21B 107.9 . .
C21' O7' H7' 109.5 . .
O7' C21' C22' 113.26(7) . .
O7' C21' H21C 108.9 . .
C22' C21' H21C 108.9 . .
O7' C21' H21D 108.9 . .
C22' C21' H21D 108.9 . .
H21C C21' H21D 107.7 . .
C21' C22' H22D 109.5 . .
C21' C22' H22E 109.5 . .
H22D C22' H22E 109.5 . .
C21' C22' H22F 109.5 . .
H22D C22' H22F 109.5 . .
H22E C22' H22F 109.5 . .
C13 N1 C1 121.091(16) . .
C13 N1 C1 121.091(16) . 3_566
C1 N1 C1 117.82(3) . 3_566
C7 N2 C4 125.64(2) . .
C7 N2 H2A 122.99(18) . .
C4 N2 H2A 111.31(18) . .
C12' N3 C8 83.71(4) . .
C12' N3 C8' 118.64(4) . .
C8 N3 C8' 60.66(4) . .
C12' N3 C12 62.93(4) . .
C8 N3 C12 117.84(4) . .
C8' N3 C12 90.29(5) . .
C12' N3 Zn1 123.61(3) . .
C8 N3 Zn1 125.05(3) . .
C8' N3 Zn1 117.75(3) . .
C12 N3 Zn1 117.09(3) . .
C17 N4 C17 83.76(7) 3_566 .
C17 N4 C16 138.12(3) 3_566 .
C17 N4 C16 138.12(3) . .
C17 N4 H4A 26.66(9) 3_566 .
C17 N4 H4A 110.41(10) . .
C16 N4 H4A 111.47(9) . .
C20 N5 C20 115.97(5) . 3_566
C2 C1 C6 119.18(3) . .
C2 C1 N1 118.33(2) . .
C6 C1 N1 122.49(3) . .
C1 C2 C3 119.81(3) . .
C1 C2 H2 120.1 . .
C3 C2 H2 120.1 . .
C2 C3 C4 119.95(3) . .
C2 C3 H3 120.0 . .
C4 C3 H3 120.0 . .
C5 C4 C3 119.73(3) . .
C5 C4 N2 123.01(3) . .
C3 C4 N2 117.24(3) . .
C6 C5 C4 119.67(3) . .
C6 C5 H5 120.2 . .
C4 C5 H5 120.2 . .
C5 C6 C1 121.65(3) . .
C5 C6 H6 119.2 . .
C1 C6 H6 119.2 . .
O1 C7 N2 124.33(3) . .
O1 C7 C10 120.51(3) . .
N2 C7 C10 115.14(3) . .
N3 C8 C9 123.15(6) . .
N3 C8 H8 118.4 . .
C9 C8 H8 118.4 . .
C10 C9 C8 119.95(6) . .
C10 C9 H9 120.0 . .
C8 C9 H9 120.0 . .
C12 C11 C10 117.71(6) . .
C12 C11 H11 121.1 . .
C10 C11 H11 121.1 . .
C11 C12 N3 121.80(6) . .
C11 C12 H12 119.1 . .
N3 C12 H12 119.1 . .
N3 C8' C9' 120.21(6) . .
N3 C8' H8' 119.9 . .
C9' C8' H8' 119.9 . .
C10 C9' C8' 118.51(6) . .
C10 C9' H9' 120.7 . .
C8' C9' H9' 120.7 . .
C10 C11' C12' 120.73(5) . .
C10 C11' H11' 119.6 . .
C12' C11' H11' 119.6 . .
N3 C12' C11' 123.02(5) . .
N3 C12' H12' 118.5 . .
C11' C12' H12' 118.5 . .
C9 C10 C11' 83.49(4) . .
C9 C10 C9' 60.49(4) . .
C11' C10 C9' 118.46(4) . .
C9 C10 C11 119.39(4) . .
C11' C10 C11 61.58(4) . .
C9' C10 C11 93.26(4) . .
C9 C10 C7 121.85(4) . .
C11' C10 C7 125.16(4) . .
C9' C10 C7 116.26(4) . .
C11 C10 C7 118.76(4) . .
C14 C13 C14 119.44(4) 3_566 .
C14 C13 N1 120.279(18) 3_566 .
C14 C13 N1 120.279(18) . .
C13 C14 C15 120.20(3) . .
C13 C14 H14 119.9 . .
C15 C14 H14 119.9 . .
C16 C15 C14 120.41(3) . .
C16 C15 H15 119.8 . .
C14 C15 H15 119.8 . .
C15 C16 C15 119.33(4) . 3_566
C15 C16 N4 120.33(2) . .
C15 C16 N4 120.33(2) 3_566 .
N4 C17 O2 114.21(6) . .
N4 C17 C17 48.12(3) . 3_566
O2 C17 C17 162.33(4) . 3_566
N4 C17 C18 128.44(5) . .
O2 C17 C18 117.35(5) . .
C17 C17 C18 80.32(3) 3_566 .
N4 C17 C18 99.42(4) . 3_566
O2 C17 C18 146.36(5) . 3_566
C17 C17 C18 51.30(2) 3_566 3_566
C18 C17 C18 29.03(4) . 3_566
C19 C18 C18 135.33(5) . 3_566
C19 C18 C17 124.95(7) . .
C18 C18 C17 99.66(3) 3_566 .
C19 C18 C19 113.31(6) . 3_566
C18 C18 C19 22.06(2) 3_566 3_566
C17 C18 C19 121.72(4) . 3_566
C19 C18 C17 173.30(6) . 3_566
C18 C18 C17 51.30(2) 3_566 3_566
C17 C18 C17 48.38(4) . 3_566
C19 C18 C17 73.35(3) 3_566 3_566
C18 C19 C20 132.81(7) . .
C18 C19 C18 22.60(4) . 3_566
C20 C19 C18 110.23(4) . 3_566
C18 C19 H19 113.6 . .
C20 C19 H19 113.6 . .
C18 C19 H19 136.1 3_566 .
N5 C20 C19 123.83(4) . .
N5 C20 H20 118.1 . .
C19 C20 H20 118.1 . .

loop_
_geom_bond_atom_site_label_1
_geom_bond_atom_site_label_2
_geom_bond_distance
_geom_bond_site_symmetry_2
Zn1 N3 2.1326(3) 3
Zn1 N3 2.1326(3) 11_655
Zn1 N3 2.1326(3) .
Zn1 N3 2.1326(3) 9_655
Zn1 O3 2.2227(4) 9_655
Zn1 O3 2.2227(4) .
Cl1 Cl1 0.8653(5) 11_655
Cl1 O6 1.2059(9) .
Cl1 O4 1.3588(7) .
Cl1 O3 1.4022(5) .
Cl1 O5 1.6949(13) .
Cl1 O5' 1.7161(11) .
Cl1 O5 2.0290(14) 11_655
O1 C7 1.2025(4) .
O2 C17 1.1633(7) .
O3 Cl1 1.4022(5) 11_655
O5 O5 1.438(3) 11_655
O5 Cl1 2.0290(14) 11_655
O5' Cl1 1.7161(11) 11_655
O6 Cl1 1.2059(9) 11_655
O7 C21 1.4221(11) .
O7 H7 0.8400 .
C21 C22 1.6057(15) .
C21 H21A 0.9900 .
C21 H21B 0.9900 .
C22 H22A 0.9800 .
C22 H22B 0.9800 .
C22 H22C 0.9800 .
O7' C21' 1.3864(12) .
O7' H7' 0.8400 .
C21' C22' 1.5285(12) .
C21' H21C 0.9900 .
C21' H21D 0.9900 .
C22' H22D 0.9800 .
C22' H22E 0.9800 .
C22' H22F 0.9800 .
N1 C13 1.4131(5) .
N1 C1 1.4348(3) .
N1 C1 1.4348(3) 3_566
N2 C7 1.3390(4) .
N2 C4 1.4230(4) .
N2 H2A 0.886(3) .
N3 C12' 1.2643(6) .
N3 C8 1.2843(7) .
N3 C8' 1.3938(7) .
N3 C12 1.3957(7) .
N4 C17 1.1289(7) 3_566
N4 C17 1.1289(7) .
N4 C16 1.4118(6) .
N4 H4A 0.9058(11) .
N5 C20 1.3293(5) .
N5 C20 1.3293(5) 3_566
C1 C2 1.3748(4) .
C1 C6 1.3828(4) .
C2 C3 1.3862(4) .
C2 H2 0.9500 .
C3 C4 1.3927(4) .
C3 H3 0.9500 .
C4 C5 1.3747(4) .
C5 C6 1.3589(4) .
C5 H5 0.9500 .
C6 H6 0.9500 .
C7 C10 1.5086(4) .
C8 C9 1.3982(9) .
C8 H8 0.9500 .
C9 C10 1.3267(7) .
C9 H9 0.9500 .
C11 C12 1.3713(10) .
C11 C10 1.4109(8) .
C11 H11 0.9500 .
C12 H12 0.9500 .
C8' C9' 1.4002(10) .
C8' H8' 0.9500 .
C9' C10 1.3873(8) .
C9' H9' 0.9500 .
C11' C10 1.3327(7) .
C11' C12' 1.3924(9) .
C11' H11' 0.9500 .
C12' H12' 0.9500 .
C13 C14 1.3882(4) 3_566
C13 C14 1.3882(4) .
C14 C15 1.3940(4) .
C14 H14 0.9500 .
C15 C16 1.3866(4) .
C15 H15 0.9500 .
C16 C15 1.3866(4) 3_566
C17 C17 1.5072(12) 3_566
C17 C18 1.5734(8) .
C17 C18 1.9874(8) 3_566
C18 C19 0.9562(8) .
C18 C18 0.9784(13) 3_566
C18 C19 1.7895(9) 3_566
C18 C17 1.9874(8) 3_566
C19 C20 1.3385(6) .
C19 C18 1.7895(9) 3_566
C19 H19 0.9500 .
C20 H20 0.9500 .
